data_7209374
loop_
_publ_author_name
'Jansen, M.'
'Linke, C.'

_publ_section_title
;
 Darstellung, Kristallstruktur und physikalische Eigenschaften von
 Oktasilbertrigermanat, Ag8 Ge3 O10
;
_journal_name_full
;
Zeitschrift fuer Naturforschung, Teil B. Anorganische Chemie, Organische
 Chemie (42,1987-)
;
_journal_page_first 1591
_journal_page_last 1597
_journal_volume 51
_journal_year 1996
_chemical_formula_sum 'Ag8 Ge3 O10'
_chemical_name_systematic 'Ag8 (Ge3 O10)'
_space_group_IT_number 7
_symmetry_space_group_name_Hall 'P -2yc'
_symmetry_space_group_name_H-M 'P 1 c 1'
_cell_angle_alpha 90
_cell_angle_beta 92.326
_cell_angle_gamma 90
_cell_formula_units_Z 8
_cell_length_a 12.1549
_cell_length_b 10.7375
_cell_length_c 18.517
_cell_volume 2414.722
_citation_journal_id_ASTM ZNBSEN
_cod_data_source_file silver3-x_287.cif
_cod_data_source_block Ag8Ge3O10
_cod_database_code 7209374

loop_
_symmetry_equiv_pos_as_xyz
x,y,z
x,-y,z+1/2

loop_
_atom_site_label
_atom_site_type_symbol
_atom_site_fract_x
_atom_site_fract_y
_atom_site_fract_z
_atom_site_occupancy
_atom_site_U_iso_or_equiv
Ag25 Ag+1 0.1504 0.8659 0.9132 1 0.0
O25 O-2 0.2112 0.8987 0.7223 1 0.0
O7 O-2 0.2352 0.2144 0.8714 1 0.0
O30 O-2 1.0466 0.1592 0.5782 1 0.0
O11 O-2 0.7028 0.0794 1.0155 1 0.0
Ag32 Ag+1 0.7694 0.1256 0.761 1 0.0
Ag2 Ag+1 0.5235 0.887 0.5268 1 0.0
Ge4 Ge+4 0.7715 0.1261 0.9415 1 0.0
Ag30 Ag+1 0.0367 0.6386 0.8505 1 0.0
O26 O-2 0.0288 0.9138 0.8143 1 0.0
O10 O-2 0.172 0.0373 0.9748 1 0.0
Ag6 Ag+1 0.0055 0.1315 0.8502 1 0.0
O21 O-2 0.9363 0.7128 0.5804 1 0.0
Ag13 Ag+1 0.3395 0.8884 0.8101 1 0.0
Ge11 Ge+4 0.5874 0.8792 0.7215 1 0.0
Ag12 Ag+1 0.9394 0.3881 0.7829 1 0.0
Ag20 Ag+1 0.7614 0.6189 0.745 1 0.0
O14 O-2 0.7708 0.295 0.9409 1 0.0
O13 O-2 0.7072 0.0701 0.8649 1 0.0
O8 O-2 0.3405 0.2187 1.0161 1 0.0
Ge7 Ge+4 0.9981 0.6193 0.647 1 0.0
O37 O-2 0.5738 1.0382 0.6976 1 0.0
O27 O-2 0.9973 0.9531 0.6623 1 0.0
O35 O-2 0.5212 0.8592 0.8071 1 0.0
O2 O-2 0.2224 0.6839 0.8611 1 0.0
O29 O-2 0.8464 0.1486 0.6569 1 0.0
O40 O-2 0.3961 0.2171 0.7005 1 0.0
O22 O-2 0.8923 0.5263 0.6786 1 0.0
O31 O-2 0.5725 0.5959 0.5706 1 0.0
Ag27 Ag+1 0.0542 0.864 0.5405 1 0.0
O4 O-2 0.2907 0.452 0.9236 1 0.0
Ge10 Ge+4 0.5074 0.6274 0.6517 1 0.0
Ag26 Ag+1 0.5177 0.1174 0.8488 1 0.0
Ag1 Ag+1 0.7066 0.1118 0.5683 1 0.0
Ge5 Ge+4 0.6922 0.3814 0.8709 1 0.0
O38 O-2 0.3958 0.0538 0.5929 1 0.0
Ag28 Ag+1 0.9809 0.36 0.968 1 0.0
O12 O-2 0.9095 0.0743 0.9458 1 0.0
Ag16 Ag+1 0.0543 0.6248 0.0156 1 0.0
O39 O-2 0.5691 0.2395 0.6133 1 0.0
Ge9 Ge+4 0.9864 0.1189 0.6598 1 0.0
O28 O-2 1.0528 0.1861 0.7382 1 0.0
Ag11 Ag+1 0.8459 0.8849 0.8218 1 0.0
O20 O-2 0.754 0.7662 0.9698 1 0.0
Ag15 Ag+1 0.9328 0.1141 0.484 1 0.0
Ag23 Ag+1 0.6348 0.8497 0.8953 1 0.0
O33 O-2 0.3692 0.59 0.6452 1 0.0
Ge8 Ge+4 0.0761 0.8736 0.7335 1 0.0
O5 O-2 0.2498 0.4092 0.7748 1 0.0
O3 O-2 0.4341 0.6654 0.933 1 0.0
Ag31 Ag+1 0.2743 0.6314 0.7433 1 0.0
Ag7 Ag+1 0.2979 0.8597 0.6254 1 0.0
O18 O-2 0.8749 0.552 1.0108 1 0.0
Ag22 Ag+1 0.3457 0.3818 0.6111 1 0.0
Ag17 Ag+1 0.8068 0.8628 0.6239 1 0.0
Ge3 Ge+4 0.2823 0.1213 0.9468 1 0.0
O34 O-2 0.5084 0.7932 0.6613 1 0.0
Ag5 Ag+1 0.5086 0.6244 0.8319 1 0.0
Ag19 Ag+1 0.2389 0.1404 0.741 1 0.0
Ag18 Ag+1 0.4357 0.3876 0.7701 1 0.0
Ge1 Ge+4 0.2944 0.6196 0.9323 1 0.0
Ag3 Ag+1 0.4699 0.3636 0.9693 1 0.0
Ag4 Ag+1 0.224 0.6344 0.5517 1 0.0
O32 O-2 0.5742 0.5625 0.7295 1 0.0
Ge12 Ge+4 0.4785 0.1295 0.6539 1 0.0
O23 O-2 1.0988 0.5291 0.6053 1 0.0
O36 O-2 0.7245 0.8397 0.728 1 0.0
Ag9 Ag+1 0.4322 0.8535 0.9773 1 0.0
O16 O-2 0.755 0.3864 0.7951 1 0.0
Ag8 Ag+1 0.5702 0.3925 0.5248 1 0.0
O1 O-2 0.2364 0.6727 1.0103 1 0.0
Ag14 Ag+1 0.643 0.3531 0.6977 1 0.0
O17 O-2 0.6853 0.531 0.9163 1 0.0
O24 O-2 1.0683 0.7127 0.7147 1 0.0
Ag24 Ag+1 0.8467 0.3552 0.6157 1 0.0
O19 O-2 0.866 0.6611 0.8551 1 0.0
Ag29 Ag+1 0.7545 0.6097 0.5661 1 0.0
O15 O-2 0.5534 0.334 0.8669 1 0.0
Ag10 Ag+1 0.1278 0.3631 0.6802 1 0.0
Ge2 Ge+4 0.2042 0.3748 0.8602 1 0.0
Ag21 Ag+1 0.2246 0.124 0.5785 1 0.0
Ge6 Ge+4 0.8008 0.6309 0.9373 1 0.0
O6 O-2 0.0646 0.4223 0.872 1 0.0
O9 O-2 0.3719 0.0232 0.9026 1 0.0
